data_1565716
loop_
_publ_author_name
'Wang, Siqi'
'Chen, Wanli'
'Ling, Jun'

_publ_section_title
;
 PiPo: random copolymers of C- with N-substituted glycines
;
_journal_issue 3
_journal_name_full 'Polymer Chemistry'
_journal_page_first 383
_journal_page_last 387
_journal_paper_doi 10.1039/D1PY01456K
_journal_volume 13
_journal_year 2022
_chemical_formula_moiety 'C14 H9 N O2 S2'
_chemical_formula_sum 'C14 H9 N O2 S2'
_chemical_formula_weight 287.34
_chemical_name_systematic (S)-1,3-Benzothiazol-2-yl-O-phenylthiocarbonate
_space_group_crystal_system monoclinic
_space_group_IT_number 14
_space_group_name_Hall '-P 2yn'
_space_group_name_H-M_alt 'P 1 21/n 1'
_atom_sites_solution_hydrogens geom
_atom_sites_solution_primary dual
_audit_creation_date 2020-07-07
_audit_creation_method
;
Olex2 1.2
(compiled 2018.05.29 svn.r3508 for OlexSys, GUI svn.r5506)
;
_audit_update_record
;
2021-08-31 deposited with the CCDC.	2021-12-13 downloaded from the CCDC.
;
_cell_angle_alpha 90
_cell_angle_beta 93.662(18)
_cell_angle_gamma 90
_cell_formula_units_Z 4
_cell_length_a 3.8839(15)
_cell_length_b 15.124(5)
_cell_length_c 21.523(9)
_cell_measurement_reflns_used 6060
_cell_measurement_temperature 170(2)
_cell_measurement_theta_max 27.07
_cell_measurement_theta_min 2.69
_cell_volume 1261.7(8)
_computing_cell_refinement 'SAINT V8.38A (?, 2016)'
_computing_data_reduction 'SAINT V8.38A (?, 2016)'
_computing_molecular_graphics 'Olex2 (Dolomanov et al., 2009)'
_computing_publication_material 'Olex2 (Dolomanov et al., 2009)'
_computing_structure_refinement 'ShelXL (Sheldrick, 2015)'
_computing_structure_solution 'ShelXT (Sheldrick, 2015)'
_diffrn_ambient_temperature 170.0
_diffrn_measured_fraction_theta_full 0.999
_diffrn_measured_fraction_theta_max 0.998
_diffrn_measurement_device_type 'zju Bruker D8 Venture Ims3.0'
_diffrn_measurement_method '\f and \w scans'
_diffrn_radiation_type MoK\a
_diffrn_radiation_wavelength 0.71073
_diffrn_reflns_av_R_equivalents 0.0297
_diffrn_reflns_av_unetI/netI 0.0267
_diffrn_reflns_Laue_measured_fraction_full 0.999
_diffrn_reflns_Laue_measured_fraction_max 0.998
_diffrn_reflns_limit_h_max 4
_diffrn_reflns_limit_h_min -4
_diffrn_reflns_limit_k_max 19
_diffrn_reflns_limit_k_min -17
_diffrn_reflns_limit_l_max 27
_diffrn_reflns_limit_l_min -27
_diffrn_reflns_number 11799
_diffrn_reflns_point_group_measured_fraction_full 0.999
_diffrn_reflns_point_group_measured_fraction_max 0.998
_diffrn_reflns_theta_full 25.242
_diffrn_reflns_theta_max 27.119
_diffrn_reflns_theta_min 2.326
_diffrn_standards_number 0
_exptl_absorpt_coefficient_mu 0.417
_exptl_absorpt_correction_T_max 0.7455
_exptl_absorpt_correction_T_min 0.7023
_exptl_absorpt_correction_type multi-scan
_exptl_absorpt_process_details
;
SADABS-2016/2 (Bruker,2016/2) was used for absorption correction.
wR2(int) was 0.1254 before and 0.0436 after correction.
The Ratio of minimum to maximum transmission is 0.9421.
The \l/2 correction factor is Not present.
;
_exptl_crystal_colour colourless
_exptl_crystal_colour_primary colourless
_exptl_crystal_density_diffrn 1.513
_exptl_crystal_description needle
_exptl_crystal_F_000 592
_exptl_crystal_recrystallization_method 'Re-crystallisation from solvent: Methanol/petroleum ether'
_exptl_crystal_size_max 0.46
_exptl_crystal_size_mid 0.08
_exptl_crystal_size_min 0.06
_refine_diff_density_max 0.210
_refine_diff_density_min -0.235
_refine_diff_density_rms 0.052
_refine_ls_extinction_method none
_refine_ls_goodness_of_fit_ref 1.062
_refine_ls_hydrogen_treatment constr
_refine_ls_matrix_type full
_refine_ls_number_parameters 172
_refine_ls_number_reflns 2752
_refine_ls_number_restraints 0
_refine_ls_restrained_S_all 1.062
_refine_ls_R_factor_all 0.0318
_refine_ls_R_factor_gt 0.0274
_refine_ls_shift/su_max 0.001
_refine_ls_shift/su_mean 0.000
_refine_ls_structure_factor_coef Fsqd
_refine_ls_weighting_details 'w=1/[\s^2^(Fo^2^)+(0.0285P)^2^+0.4693P] where P=(Fo^2^+2Fc^2^)/3'
_refine_ls_weighting_scheme calc
_refine_ls_wR_factor_gt 0.0657
_refine_ls_wR_factor_ref 0.0686
_reflns_Friedel_coverage 0.000
_reflns_number_gt 2480
_reflns_number_total 2752
_reflns_threshold_expression 'I > 2\s(I)'
_cod_data_source_file d1py01456k2.cif
_cod_data_source_block 200706_pos_mbt_0m
_cod_depositor_comments 'Adding full bibliography for 1565716.cif.'
_cod_database_code 1565716
_shelx_shelxl_version_number 2018/3
_shelx_space_group_comment
;
The symmetry employed for this shelxl refinement is uniquely defined
by the following loop, which should always be used as a source of
symmetry information in preference to the above space-group names.
They are only intended as comments.
;
_shelx_estimated_absorpt_t_max 0.975
_shelx_estimated_absorpt_t_min 0.831
_olex2_refinement_description
;
1. Fixed Uiso
 At 1.2 times of:
  All C(H) groups
2.a Aromatic/amide H refined with riding coordinates:
 C1(H1), C2(H2), C3(H3), C4(H4), C10(H10), C11(H11), C12(H12), C13(H13),
 C14(H14)
;
_olex2_submission_special_instructions 'No special instructions were received'

loop_
_space_group_symop_operation_xyz
'x, y, z'
'-x+1/2, y+1/2, -z+1/2'
'-x, -y, -z'
'x-1/2, -y-1/2, z-1/2'

loop_
_atom_site_label
_atom_site_type_symbol
_atom_site_fract_x
_atom_site_fract_y
_atom_site_fract_z
_atom_site_U_iso_or_equiv
_atom_site_adp_type
_atom_site_occupancy
_atom_site_site_symmetry_order
_atom_site_calc_flag
_atom_site_refinement_flags_posn
_atom_site_refinement_flags_adp
_atom_site_refinement_flags_occupancy
_atom_site_disorder_assembly
_atom_site_disorder_group
S1 S 0.24370(9) 0.51003(2) 0.58192(2) 0.02690(10) Uani 1 1 d . . . . .
S2 S 0.62624(9) 0.42059(2) 0.69904(2) 0.02753(10) Uani 1 1 d . . . . .
O1 O 0.3850(3) 0.33196(7) 0.59842(5) 0.0391(3) Uani 1 1 d . . . . .
O2 O 0.7078(3) 0.26067(6) 0.67473(5) 0.0302(2) Uani 1 1 d . . . . .
N1 N 0.4336(3) 0.58441(7) 0.68816(5) 0.0260(2) Uani 1 1 d . . . . .
C1 C 0.2248(4) 0.73714(9) 0.66918(7) 0.0298(3) Uani 1 1 d . . . . .
H1 H 0.307943 0.757123 0.709215 0.036 Uiso 1 1 calc R . . . .
C2 C 0.0526(4) 0.79394(10) 0.62757(7) 0.0317(3) Uani 1 1 d . . . . .
H2 H 0.016306 0.853580 0.639358 0.038 Uiso 1 1 calc R . . . .
C3 C -0.0692(4) 0.76512(10) 0.56835(7) 0.0320(3) Uani 1 1 d . . . . .
H3 H -0.186740 0.805626 0.540723 0.038 Uiso 1 1 calc R . . . .
C4 C -0.0219(4) 0.67892(10) 0.54929(7) 0.0299(3) Uani 1 1 d . . . . .
H4 H -0.104255 0.659437 0.509091 0.036 Uiso 1 1 calc R . . . .
C5 C 0.1517(3) 0.62162(9) 0.59139(6) 0.0249(3) Uani 1 1 d . . . . .
C6 C 0.2736(3) 0.64969(9) 0.65093(6) 0.0244(3) Uani 1 1 d . . . . .
C7 C 0.4322(3) 0.51020(9) 0.65817(6) 0.0230(3) Uani 1 1 d . . . . .
C8 C 0.5492(4) 0.33107(9) 0.64729(6) 0.0263(3) Uani 1 1 d . . . . .
C9 C 0.6637(3) 0.17713(9) 0.64491(6) 0.0257(3) Uani 1 1 d . . . . .
C10 C 0.7697(4) 0.16411(10) 0.58552(7) 0.0299(3) Uani 1 1 d . . . . .
H10 H 0.862770 0.211271 0.562735 0.036 Uiso 1 1 calc R . . . .
C11 C 0.7359(4) 0.08008(10) 0.56028(7) 0.0363(4) Uani 1 1 d . . . . .
H11 H 0.805696 0.069163 0.519478 0.044 Uiso 1 1 calc R . . . .
C12 C 0.6008(4) 0.01175(10) 0.59415(8) 0.0389(4) Uani 1 1 d . . . . .
H12 H 0.576534 -0.045597 0.576397 0.047 Uiso 1 1 calc R . . . .
C13 C 0.5011(4) 0.02711(10) 0.65393(8) 0.0374(4) Uani 1 1 d . . . . .
H13 H 0.411402 -0.020021 0.677198 0.045 Uiso 1 1 calc R . . . .
C14 C 0.5313(4) 0.11064(10) 0.67988(7) 0.0302(3) Uani 1 1 d . . . . .
H14 H 0.462582 0.121774 0.720725 0.036 Uiso 1 1 calc R . . . .

loop_
_atom_site_aniso_label
_atom_site_aniso_U_11
_atom_site_aniso_U_22
_atom_site_aniso_U_33
_atom_site_aniso_U_23
_atom_site_aniso_U_13
_atom_site_aniso_U_12
S1 0.03282(19) 0.02576(18) 0.02141(17) -0.00176(13) -0.00376(13) 0.00192(13)
S2 0.03209(19) 0.02687(18) 0.02276(17) -0.00112(13) -0.00508(13) 0.00266(13)
O1 0.0538(7) 0.0280(5) 0.0328(6) -0.0029(4) -0.0183(5) 0.0045(5)
O2 0.0401(6) 0.0249(5) 0.0246(5) -0.0007(4) -0.0056(4) 0.0052(4)
N1 0.0275(6) 0.0265(6) 0.0238(6) -0.0004(5) -0.0002(5) -0.0008(5)
C1 0.0324(7) 0.0275(7) 0.0298(7) -0.0039(6) 0.0030(6) -0.0032(6)
C2 0.0328(8) 0.0243(7) 0.0387(8) 0.0003(6) 0.0071(6) -0.0002(6)
C3 0.0309(7) 0.0308(8) 0.0345(8) 0.0078(6) 0.0037(6) 0.0028(6)
C4 0.0316(7) 0.0321(7) 0.0258(7) 0.0029(6) -0.0004(6) 0.0000(6)
C5 0.0252(7) 0.0251(7) 0.0247(7) -0.0001(5) 0.0033(5) -0.0015(5)
C6 0.0227(6) 0.0261(7) 0.0245(7) 0.0012(5) 0.0025(5) -0.0025(5)
C7 0.0219(6) 0.0265(7) 0.0204(6) 0.0008(5) 0.0004(5) -0.0015(5)
C8 0.0268(7) 0.0260(7) 0.0257(7) 0.0015(5) -0.0003(5) 0.0003(5)
C9 0.0257(7) 0.0249(7) 0.0257(7) -0.0005(5) -0.0041(5) 0.0046(5)
C10 0.0297(7) 0.0330(8) 0.0271(7) 0.0017(6) 0.0022(6) 0.0026(6)
C11 0.0371(8) 0.0404(9) 0.0309(8) -0.0073(7) -0.0027(6) 0.0115(7)
C12 0.0416(9) 0.0281(8) 0.0447(9) -0.0053(7) -0.0161(7) 0.0082(6)
C13 0.0383(8) 0.0292(8) 0.0430(9) 0.0092(7) -0.0094(7) -0.0018(6)
C14 0.0305(7) 0.0332(7) 0.0264(7) 0.0055(6) -0.0012(6) 0.0032(6)

loop_
_atom_type_symbol
_atom_type_description
_atom_type_scat_dispersion_real
_atom_type_scat_dispersion_imag
_atom_type_scat_source
C C 0.0033 0.0016 'International Tables Vol C Tables 4.2.6.8 and 6.1.1.4'
H H 0.0000 0.0000 'International Tables Vol C Tables 4.2.6.8 and 6.1.1.4'
N N 0.0061 0.0033 'International Tables Vol C Tables 4.2.6.8 and 6.1.1.4'
O O 0.0106 0.0060 'International Tables Vol C Tables 4.2.6.8 and 6.1.1.4'
S S 0.1246 0.1234 'International Tables Vol C Tables 4.2.6.8 and 6.1.1.4'

loop_
_geom_angle_atom_site_label_1
_geom_angle_atom_site_label_2
_geom_angle_atom_site_label_3
_geom_angle
_geom_angle_site_symmetry_1
_geom_angle_site_symmetry_3
_geom_angle_publ_flag
C5 S1 C7 88.03(6) . . ?
C7 S2 C8 103.02(7) . . ?
C8 O2 C9 117.75(11) . . ?
C7 N1 C6 109.89(12) . . ?
C2 C1 H1 120.8 . . ?
C2 C1 C6 118.38(14) . . ?
C6 C1 H1 120.8 . . ?
C1 C2 H2 119.4 . . ?
C1 C2 C3 121.18(14) . . ?
C3 C2 H2 119.4 . . ?
C2 C3 H3 119.3 . . ?
C4 C3 C2 121.32(14) . . ?
C4 C3 H3 119.3 . . ?
C3 C4 H4 121.3 . . ?
C3 C4 C5 117.43(14) . . ?
C5 C4 H4 121.3 . . ?
C4 C5 S1 128.35(11) . . ?
C4 C5 C6 121.72(13) . . ?
C6 C5 S1 109.91(10) . . ?
N1 C6 C1 124.99(13) . . ?
N1 C6 C5 115.03(12) . . ?
C1 C6 C5 119.97(13) . . ?
S1 C7 S2 127.36(8) . . ?
N1 C7 S1 117.14(10) . . ?
N1 C7 S2 115.50(10) . . ?
O1 C8 S2 127.29(11) . . ?
O1 C8 O2 126.74(13) . . ?
O2 C8 S2 105.96(10) . . ?
C10 C9 O2 120.63(13) . . ?
C14 C9 O2 116.16(13) . . ?
C14 C9 C10 123.09(14) . . ?
C9 C10 H10 121.1 . . ?
C9 C10 C11 117.85(14) . . ?
C11 C10 H10 121.1 . . ?
C10 C11 H11 119.8 . . ?
C10 C11 C12 120.47(15) . . ?
C12 C11 H11 119.8 . . ?
C11 C12 H12 120.0 . . ?
C13 C12 C11 120.02(15) . . ?
C13 C12 H12 120.0 . . ?
C12 C13 H13 119.8 . . ?
C14 C13 C12 120.41(15) . . ?
C14 C13 H13 119.8 . . ?
C9 C14 C13 118.15(14) . . ?
C9 C14 H14 120.9 . . ?
C13 C14 H14 120.9 . . ?

loop_
_geom_bond_atom_site_label_1
_geom_bond_atom_site_label_2
_geom_bond_distance
_geom_bond_site_symmetry_2
_geom_bond_publ_flag
S1 C5 1.7397(15) . ?
S1 C7 1.7536(15) . ?
S2 C7 1.7590(14) . ?
S2 C8 1.7665(15) . ?
O1 C8 1.1950(17) . ?
O2 C8 1.3473(16) . ?
O2 C9 1.4226(17) . ?
N1 C6 1.3926(17) . ?
N1 C7 1.2946(18) . ?
C1 H1 0.9500 . ?
C1 C2 1.382(2) . ?
C1 C6 1.396(2) . ?
C2 H2 0.9500 . ?
C2 C3 1.401(2) . ?
C3 H3 0.9500 . ?
C3 C4 1.383(2) . ?
C4 H4 0.9500 . ?
C4 C5 1.396(2) . ?
C5 C6 1.4033(19) . ?
C9 C10 1.382(2) . ?
C9 C14 1.375(2) . ?
C10 H10 0.9500 . ?
C10 C11 1.385(2) . ?
C11 H11 0.9500 . ?
C11 C12 1.387(2) . ?
C12 H12 0.9500 . ?
C12 C13 1.387(3) . ?
C13 H13 0.9500 . ?
C13 C14 1.383(2) . ?
C14 H14 0.9500 . ?
